data_4311470
loop_
_publ_author_name
'Karuppasamy Kandasamy'
'Harkesh B. Singh'
'Ray J. Butcher'
'Jerry P. Jasinski'

_publ_section_title
;
 Synthesis, Structure, and Catalytic Properties of VIV, MnIII, MoVI, and
 UVI Complexes Containing Bidentate (N, O) Oxazine and Oxazoline Ligands
;
_journal_name_full 'Inorganic Chemistry'
_journal_page_first 5704
_journal_page_last 5713
_journal_paper_doi 10.1021/ic0352093
_journal_volume 43
_journal_year 2004
_chemical_formula_sum 'C22 H23 Mn N2 O6'
_chemical_formula_weight 466.36
_chemical_name_systematic
;
 ?
;
_space_group_IT_number 14
_symmetry_cell_setting monoclinic
_symmetry_space_group_name_Hall '-P 2ybc'
_symmetry_space_group_name_H-M 'P 1 21/c 1'
_atom_sites_solution_hydrogens geom
_atom_sites_solution_primary direct
_atom_sites_solution_secondary difmap
_audit_creation_method SHELXL-97
_cell_angle_alpha 90.00
_cell_angle_beta 107.872(17)
_cell_angle_gamma 90.00
_cell_formula_units_Z 4
_cell_length_a 14.134(8)
_cell_length_b 9.851(10)
_cell_length_c 15.474(15)
_cell_measurement_temperature 273(2)
_cell_volume 2051(3)
_computing_structure_refinement 'SHELXL-97 (Sheldrick, 1997)'
_diffrn_ambient_temperature 273(2)
_diffrn_measured_fraction_theta_full 0.858
_diffrn_measured_fraction_theta_max 0.858
_diffrn_radiation_monochromator graphite
_diffrn_radiation_source 'fine-focus sealed tube'
_diffrn_radiation_type MoK\a
_diffrn_radiation_wavelength 0.71073
_diffrn_reflns_av_R_equivalents 0.0505
_diffrn_reflns_av_sigmaI/netI 0.0751
_diffrn_reflns_limit_h_max 18
_diffrn_reflns_limit_h_min -18
_diffrn_reflns_limit_k_max 11
_diffrn_reflns_limit_k_min -12
_diffrn_reflns_limit_l_max 17
_diffrn_reflns_limit_l_min -20
_diffrn_reflns_number 9132
_diffrn_reflns_theta_full 28.37
_diffrn_reflns_theta_max 28.37
_diffrn_reflns_theta_min 2.49
_exptl_absorpt_coefficient_mu 0.687
_exptl_crystal_density_diffrn 1.511
_exptl_crystal_density_method 'not measured'
_exptl_crystal_F_000 968
_refine_diff_density_max 1.056
_refine_diff_density_min -1.535
_refine_diff_density_rms 0.122
_refine_ls_extinction_method none
_refine_ls_goodness_of_fit_ref 1.039
_refine_ls_hydrogen_treatment mixed
_refine_ls_matrix_type full
_refine_ls_number_parameters 280
_refine_ls_number_reflns 4406
_refine_ls_number_restraints 0
_refine_ls_restrained_S_all 1.039
_refine_ls_R_factor_all 0.1167
_refine_ls_R_factor_gt 0.0720
_refine_ls_shift/su_max 0.000
_refine_ls_shift/su_mean 0.000
_refine_ls_structure_factor_coef Fsqd
_refine_ls_weighting_details 'calc w=1/[\s^2^(Fo^2^)+(0.1347P)^2^+0.0000P] where P=(Fo^2^+2Fc^2^)/3'
_refine_ls_weighting_scheme calc
_refine_ls_wR_factor_gt 0.1869
_refine_ls_wR_factor_ref 0.2185
_reflns_number_gt 2914
_reflns_number_total 4406
_reflns_threshold_expression >2sigma(I)
_cod_data_source_file ic0352093si20031022_020809_5.cif
_cod_data_source_block 9
_cod_original_cell_volume 2050(3)
_cod_database_code 4311470

loop_
_symmetry_equiv_pos_as_xyz
'x, y, z'
'-x, y+1/2, -z+1/2'
'-x, -y, -z'
'x, -y-1/2, z-1/2'

loop_
_atom_site_label
_atom_site_type_symbol
_atom_site_fract_x
_atom_site_fract_y
_atom_site_fract_z
_atom_site_U_iso_or_equiv
_atom_site_adp_type
_atom_site_occupancy
_atom_site_symmetry_multiplicity
_atom_site_calc_flag
_atom_site_refinement_flags
_atom_site_disorder_assembly
_atom_site_disorder_group
Mn Mn 0.25600(5) 0.62735(5) 0.20844(4) 0.0305(2) Uani 1 1 d . . .
O1 O 0.3432(3) 0.5182(4) 0.3368(2) 0.0527(9) Uani 1 1 d . . .
O2 O 0.1879(3) 0.5743(3) 0.3077(2) 0.0527(9) Uani 1 1 d . . .
O1A O 0.2870(2) 0.7997(3) 0.25940(19) 0.0356(7) Uani 1 1 d . . .
O2A O 0.0043(3) 0.8737(3) 0.0706(2) 0.0507(9) Uani 1 1 d . . .
O1B O 0.2252(2) 0.4586(3) 0.1528(2) 0.0356(7) Uani 1 1 d . . .
O2B O 0.4886(2) 0.5476(3) 0.0922(2) 0.0406(8) Uani 1 1 d . . .
N1A N 0.1350(3) 0.7179(3) 0.1101(2) 0.0356(8) Uani 1 1 d . . .
N1B N 0.3635(3) 0.6446(3) 0.1420(2) 0.0325(8) Uani 1 1 d . . .
C1 C 0.2638(4) 0.5142(4) 0.3574(3) 0.0428(11) Uani 1 1 d . . .
C2 C 0.2581(6) 0.4370(5) 0.4382(4) 0.0679(17) Uani 1 1 d . . .
H2A H 0.3073 0.4707 0.4915 0.102 Uiso 1 1 calc R . .
H2B H 0.2701 0.3425 0.4305 0.102 Uiso 1 1 calc R . .
H2C H 0.1932 0.4479 0.4449 0.102 Uiso 1 1 calc R . .
C1A C 0.2193(3) 0.8823(3) 0.2740(3) 0.0307(9) Uani 1 1 d . . .
C2A C 0.2474(4) 0.9647(4) 0.3517(3) 0.0405(10) Uani 1 1 d . . .
H2AA H 0.3120 0.9593 0.3909 0.049 Uiso 1 1 calc R . .
C3A C 0.1816(5) 1.0530(4) 0.3709(3) 0.0526(14) Uani 1 1 d . . .
H3AA H 0.2019 1.1061 0.4230 0.063 Uiso 1 1 calc R . .
C4A C 0.0851(5) 1.0639(5) 0.3133(4) 0.0577(15) Uani 1 1 d . . .
H4AA H 0.0406 1.1234 0.3269 0.069 Uiso 1 1 calc R . .
C5A C 0.0556(4) 0.9865(5) 0.2362(3) 0.0477(12) Uani 1 1 d . . .
H5AA H -0.0091 0.9950 0.1974 0.057 Uiso 1 1 calc R . .
C6A C 0.1204(4) 0.8949(4) 0.2144(3) 0.0338(9) Uani 1 1 d . . .
C7A C 0.0879(3) 0.8205(4) 0.1283(3) 0.0343(9) Uani 1 1 d . . .
C8A C -0.0400(4) 0.8035(5) -0.0142(3) 0.0555(13) Uani 1 1 d . . .
H8AA H -0.0830 0.8655 -0.0575 0.067 Uiso 1 1 calc R . .
H8AB H -0.0806 0.7293 -0.0043 0.067 Uiso 1 1 calc R . .
C9A C 0.0357(5) 0.7499(5) -0.0519(3) 0.0612(15) Uani 1 1 d . . .
H9AA H 0.0735 0.8240 -0.0664 0.073 Uiso 1 1 calc R . .
H9AB H 0.0042 0.6998 -0.1073 0.073 Uiso 1 1 calc R . .
C10A C 0.1044(4) 0.6567(5) 0.0182(3) 0.0521(13) Uani 1 1 d . . .
H10A H 0.0707 0.5714 0.0197 0.063 Uiso 1 1 calc R . .
H10B H 0.1631 0.6374 0.0004 0.063 Uiso 1 1 calc R . .
C1B C 0.2967(3) 0.3682(3) 0.1580(3) 0.0282(8) Uani 1 1 d . . .
C2B C 0.2794(4) 0.2317(4) 0.1764(3) 0.0353(9) Uani 1 1 d . . .
H2BA H 0.2202 0.2081 0.1868 0.042 Uiso 1 1 calc R . .
C3B C 0.3499(4) 0.1323(4) 0.1792(3) 0.0362(10) Uani 1 1 d . . .
H3BA H 0.3368 0.0429 0.1910 0.043 Uiso 1 1 calc R . .
C4B C 0.4381(4) 0.1633(4) 0.1650(3) 0.0372(10) Uani 1 1 d . . .
H4BA H 0.4839 0.0952 0.1655 0.045 Uiso 1 1 calc R . .
C5B C 0.4590(3) 0.2980(4) 0.1495(3) 0.0329(9) Uani 1 1 d . . .
H5BA H 0.5199 0.3197 0.1418 0.040 Uiso 1 1 calc R . .
C6B C 0.3893(3) 0.4011(3) 0.1456(3) 0.0275(8) Uani 1 1 d . . .
C7B C 0.4123(3) 0.5421(4) 0.1264(2) 0.0288(8) Uani 1 1 d . . .
C10B C 0.3853(4) 0.7829(4) 0.1150(3) 0.0426(11) Uani 1 1 d . . .
H10BA H 0.4240 0.8321 0.1685 0.051 Uiso 1 1 calc R . .
H10BB H 0.3233 0.8314 0.0891 0.051 Uiso 1 1 calc R . .
C9B C 0.4422(4) 0.7791(4) 0.0462(3) 0.0462(12) Uani 1 1 d . . .
H9BA H 0.3989 0.7498 -0.0124 0.055 Uiso 1 1 calc R . .
H9BB H 0.4674 0.8688 0.0394 0.055 Uiso 1 1 calc R . .
C8B C 0.5262(4) 0.6820(4) 0.0800(3) 0.0419(11) Uani 1 1 d . . .
H8C H 0.5635 0.6767 0.0369 0.050 Uiso 1 1 calc R . .
H8D H 0.5707 0.7140 0.1375 0.050 Uiso 1 1 calc R . .

loop_
_atom_site_aniso_label
_atom_site_aniso_U_11
_atom_site_aniso_U_22
_atom_site_aniso_U_33
_atom_site_aniso_U_23
_atom_site_aniso_U_13
_atom_site_aniso_U_12
Mn 0.0287(4) 0.0254(3) 0.0341(4) -0.0015(2) 0.0046(3) 0.0029(2)
O1 0.046(2) 0.060(2) 0.054(2) -0.0130(16) 0.0168(19) -0.0127(17)
O2 0.052(2) 0.0471(18) 0.052(2) 0.0037(15) 0.006(2) -0.0017(17)
O1A 0.0296(16) 0.0297(13) 0.0438(17) -0.0084(11) 0.0058(14) 0.0012(12)
O2A 0.043(2) 0.0548(19) 0.041(2) 0.0008(14) -0.0063(18) 0.0193(16)
O1B 0.0269(16) 0.0280(13) 0.0453(18) -0.0056(11) 0.0012(15) 0.0010(12)
O2B 0.049(2) 0.0311(14) 0.0486(18) 0.0040(12) 0.0246(17) 0.0016(13)
N1A 0.041(2) 0.0301(16) 0.0315(19) -0.0003(13) 0.0045(18) 0.0030(15)
N1B 0.040(2) 0.0229(15) 0.0304(19) -0.0017(12) 0.0039(17) 0.0029(14)
C1 0.052(3) 0.039(2) 0.035(3) -0.0023(17) 0.009(3) -0.009(2)
C2 0.091(5) 0.063(3) 0.047(3) 0.011(2) 0.018(3) -0.010(3)
C1A 0.035(2) 0.0233(16) 0.035(2) 0.0008(14) 0.012(2) -0.0001(16)
C2A 0.047(3) 0.035(2) 0.036(2) -0.0028(17) 0.007(2) -0.0028(19)
C3A 0.078(4) 0.038(2) 0.049(3) -0.009(2) 0.031(3) 0.007(2)
C4A 0.073(4) 0.051(3) 0.055(3) -0.004(2) 0.027(3) 0.022(3)
C5A 0.046(3) 0.048(2) 0.050(3) 0.005(2) 0.016(3) 0.017(2)
C6A 0.038(2) 0.0285(18) 0.035(2) 0.0048(15) 0.012(2) 0.0067(17)
C7A 0.035(3) 0.0313(18) 0.033(2) 0.0062(16) 0.006(2) 0.0019(18)
C8A 0.044(3) 0.063(3) 0.042(3) 0.003(2) -0.013(3) 0.006(3)
C9A 0.073(4) 0.060(3) 0.035(3) -0.001(2) -0.007(3) 0.009(3)
C10A 0.056(3) 0.049(3) 0.041(3) -0.010(2) 0.000(3) 0.009(2)
C1B 0.027(2) 0.0274(17) 0.025(2) -0.0044(13) 0.0006(18) 0.0017(16)
C2B 0.040(3) 0.0290(18) 0.031(2) -0.0027(15) 0.003(2) -0.0068(18)
C3B 0.047(3) 0.0228(17) 0.034(2) -0.0009(14) 0.005(2) 0.0017(17)
C4B 0.048(3) 0.0280(18) 0.030(2) -0.0002(15) 0.004(2) 0.0111(18)
C5B 0.032(2) 0.038(2) 0.026(2) -0.0001(15) 0.004(2) 0.0039(17)
C6B 0.033(2) 0.0226(16) 0.023(2) -0.0012(13) 0.0023(19) 0.0029(15)
C7B 0.031(2) 0.0289(17) 0.0199(19) 0.0000(14) -0.0027(18) 0.0020(16)
C10B 0.060(3) 0.0263(19) 0.039(3) 0.0039(16) 0.012(2) 0.0025(19)
C9B 0.064(3) 0.035(2) 0.039(3) 0.0061(17) 0.014(3) -0.001(2)
C8B 0.043(3) 0.044(2) 0.041(3) 0.0045(19) 0.017(2) -0.009(2)

loop_
_atom_type_symbol
_atom_type_description
_atom_type_scat_dispersion_real
_atom_type_scat_dispersion_imag
_atom_type_scat_source
C C 0.0033 0.0016 'International Tables Vol C Tables 4.2.6.8 and 6.1.1.4'
H H 0.0000 0.0000 'International Tables Vol C Tables 4.2.6.8 and 6.1.1.4'
N N 0.0061 0.0033 'International Tables Vol C Tables 4.2.6.8 and 6.1.1.4'
O O 0.0106 0.0060 'International Tables Vol C Tables 4.2.6.8 and 6.1.1.4'
Mn Mn 0.3368 0.7283 'International Tables Vol C Tables 4.2.6.8 and 6.1.1.4'

loop_
_geom_angle_atom_site_label_1
_geom_angle_atom_site_label_2
_geom_angle_atom_site_label_3
_geom_angle
_geom_angle_site_symmetry_1
_geom_angle_site_symmetry_3
_geom_angle_publ_flag
O1B Mn O1A 177.48(13) . . ?
O1B Mn N1B 86.97(13) . . ?
O1A Mn N1B 91.25(12) . . ?
O1B Mn N1A 91.20(14) . . ?
O1A Mn N1A 87.33(14) . . ?
N1B Mn N1A 99.34(15) . . ?
O1B Mn O2 91.23(14) . . ?
O1A Mn O2 91.04(14) . . ?
N1B Mn O2 160.26(14) . . ?
N1A Mn O2 100.35(15) . . ?
O1B Mn O1 88.22(14) . . ?
O1A Mn O1 93.87(14) . . ?
N1B Mn O1 100.87(14) . . ?
N1A Mn O1 159.72(14) . . ?
O2 Mn O1 59.41(14) . . ?
O1B Mn C1 88.09(15) . . ?
O1A Mn C1 94.42(15) . . ?
N1B Mn C1 130.50(16) . . ?
N1A Mn C1 130.00(17) . . ?
O2 Mn C1 29.77(15) . . ?
O1 Mn C1 29.72(15) . . ?
C1 O1 Mn 87.1(3) . . ?
C1 O2 Mn 93.8(3) . . ?
C1A O1A Mn 122.8(3) . . ?
C7A O2A C8A 117.5(3) . . ?
C1B O1B Mn 120.3(3) . . ?
C7B O2B C8B 117.1(3) . . ?
C7A N1A C10A 120.7(4) . . ?
C7A N1A Mn 122.3(3) . . ?
C10A N1A Mn 117.0(3) . . ?
C7B N1B C10B 119.8(4) . . ?
C7B N1B Mn 122.8(3) . . ?
C10B N1B Mn 117.3(3) . . ?
O1 C1 O2 119.3(4) . . ?
O1 C1 C2 120.8(5) . . ?
O2 C1 C2 119.8(5) . . ?
O1 C1 Mn 63.2(3) . . ?
O2 C1 Mn 56.4(2) . . ?
C2 C1 Mn 172.9(4) . . ?
O1A C1A C2A 118.1(4) . . ?
O1A C1A C6A 123.9(3) . . ?
C2A C1A C6A 118.0(4) . . ?
C3A C2A C1A 121.3(5) . . ?
C2A C3A C4A 120.6(4) . . ?
C5A C4A C3A 119.6(5) . . ?
C4A C5A C6A 121.5(5) . . ?
C5A C6A C1A 119.0(4) . . ?
C5A C6A C7A 119.7(4) . . ?
C1A C6A C7A 121.1(4) . . ?
N1A C7A O2A 124.5(4) . . ?
N1A C7A C6A 123.5(4) . . ?
O2A C7A C6A 112.0(4) . . ?
O2A C8A C9A 111.6(5) . . ?
C8A C9A C10A 108.5(5) . . ?
N1A C10A C9A 111.9(4) . . ?
O1B C1B C2B 118.3(4) . . ?
O1B C1B C6B 123.7(3) . . ?
C2B C1B C6B 118.0(4) . . ?
C3B C2B C1B 120.7(4) . . ?
C4B C3B C2B 121.3(4) . . ?
C3B C4B C5B 119.5(4) . . ?
C4B C5B C6B 120.8(4) . . ?
C5B C6B C1B 119.6(3) . . ?
C5B C6B C7B 119.7(4) . . ?
C1B C6B C7B 120.7(3) . . ?
N1B C7B O2B 125.8(3) . . ?
N1B C7B C6B 122.5(4) . . ?
O2B C7B C6B 111.7(3) . . ?
N1B C10B C9B 112.0(3) . . ?
C8B C9B C10B 107.9(4) . . ?
O2B C8B C9B 110.2(4) . . ?

loop_
_geom_bond_atom_site_label_1
_geom_bond_atom_site_label_2
_geom_bond_distance
_geom_bond_site_symmetry_2
_geom_bond_publ_flag
Mn O1B 1.861(3) . ?
Mn O1A 1.866(3) . ?
Mn N1B 2.086(4) . ?
Mn N1A 2.106(4) . ?
Mn O2 2.114(4) . ?
Mn O1 2.262(4) . ?
Mn C1 2.532(5) . ?
O1 C1 1.257(6) . ?
O2 C1 1.260(6) . ?
O1A C1A 1.328(5) . ?
O2A C7A 1.350(5) . ?
O2A C8A 1.445(6) . ?
O1B C1B 1.332(5) . ?
O2B C7B 1.341(5) . ?
O2B C8B 1.461(5) . ?
N1A C7A 1.288(5) . ?
N1A C10A 1.482(6) . ?
N1B C7B 1.287(5) . ?
N1B C10B 1.485(5) . ?
C1 C2 1.487(7) . ?
C1A C2A 1.402(6) . ?
C1A C6A 1.424(6) . ?
C2A C3A 1.372(6) . ?
C3A C4A 1.386(8) . ?
C4A C5A 1.368(7) . ?
C5A C6A 1.399(6) . ?
C6A C7A 1.465(6) . ?
C8A C9A 1.466(8) . ?
C9A C10A 1.522(7) . ?
C1B C2B 1.411(5) . ?
C1B C6B 1.417(6) . ?
C2B C3B 1.388(6) . ?
C3B C4B 1.365(7) . ?
C4B C5B 1.396(6) . ?
C5B C6B 1.403(5) . ?
C6B C7B 1.477(5) . ?
C10B C9B 1.519(6) . ?
C9B C8B 1.488(7) . ?

loop_
_geom_torsion_atom_site_label_1
_geom_torsion_atom_site_label_2
_geom_torsion_atom_site_label_3
_geom_torsion_atom_site_label_4
_geom_torsion
_geom_torsion_site_symmetry_1
_geom_torsion_site_symmetry_2
_geom_torsion_site_symmetry_3
_geom_torsion_site_symmetry_4
_geom_torsion_publ_flag
O1B Mn O1 C1 -89.3(3) . . . . ?
O1A Mn O1 C1 92.1(3) . . . . ?
N1B Mn O1 C1 -175.8(2) . . . . ?
N1A Mn O1 C1 -0.6(5) . . . . ?
O2 Mn O1 C1 3.2(2) . . . . ?
O1B Mn O2 C1 84.0(3) . . . . ?
O1A Mn O2 C1 -97.1(3) . . . . ?
N1B Mn O2 C1 -0.5(5) . . . . ?
N1A Mn O2 C1 175.4(3) . . . . ?
O1 Mn O2 C1 -3.2(2) . . . . ?
O1B Mn O1A C1A 101(3) . . . . ?
N1B Mn O1A C1A 145.7(3) . . . . ?
N1A Mn O1A C1A 46.4(3) . . . . ?
O2 Mn O1A C1A -53.9(3) . . . . ?
O1 Mn O1A C1A -113.3(3) . . . . ?
C1 Mn O1A C1A -83.5(3) . . . . ?
O1A Mn O1B C1B 96(3) . . . . ?
N1B Mn O1B C1B 51.0(3) . . . . ?
N1A Mn O1B C1B 150.3(3) . . . . ?
O2 Mn O1B C1B -109.4(3) . . . . ?
O1 Mn O1B C1B -50.0(3) . . . . ?
C1 Mn O1B C1B -79.8(3) . . . . ?
O1B Mn N1A C7A 149.4(3) . . . . ?
O1A Mn N1A C7A -32.6(3) . . . . ?
N1B Mn N1A C7A -123.5(3) . . . . ?
O2 Mn N1A C7A 57.9(3) . . . . ?
O1 Mn N1A C7A 61.3(5) . . . . ?
C1 Mn N1A C7A 60.9(4) . . . . ?
O1B Mn N1A C10A -29.5(3) . . . . ?
O1A Mn N1A C10A 148.4(3) . . . . ?
N1B Mn N1A C10A 57.6(4) . . . . ?
O2 Mn N1A C10A -121.0(3) . . . . ?
O1 Mn N1A C10A -117.7(4) . . . . ?
C1 Mn N1A C10A -118.1(3) . . . . ?
O1B Mn N1B C7B -34.0(3) . . . . ?
O1A Mn N1B C7B 147.8(3) . . . . ?
N1A Mn N1B C7B -124.7(3) . . . . ?
O2 Mn N1B C7B 51.2(5) . . . . ?
O1 Mn N1B C7B 53.6(3) . . . . ?
C1 Mn N1B C7B 50.9(4) . . . . ?
O1B Mn N1B C10B 148.0(3) . . . . ?
O1A Mn N1B C10B -30.2(3) . . . . ?
N1A Mn N1B C10B 57.3(3) . . . . ?
O2 Mn N1B C10B -126.8(4) . . . . ?
O1 Mn N1B C10B -124.4(3) . . . . ?
C1 Mn N1B C10B -127.1(3) . . . . ?
Mn O1 C1 O2 -5.3(4) . . . . ?
Mn O1 C1 C2 173.3(4) . . . . ?
Mn O2 C1 O1 5.7(4) . . . . ?
Mn O2 C1 C2 -172.9(4) . . . . ?
O1B Mn C1 O1 89.8(3) . . . . ?
O1A Mn C1 O1 -90.1(3) . . . . ?
N1B Mn C1 O1 5.4(3) . . . . ?
N1A Mn C1 O1 179.7(2) . . . . ?
O2 Mn C1 O1 -174.4(4) . . . . ?
O1B Mn C1 O2 -95.8(3) . . . . ?
O1A Mn C1 O2 84.4(3) . . . . ?
N1B Mn C1 O2 179.8(2) . . . . ?
N1A Mn C1 O2 -5.9(3) . . . . ?
O1 Mn C1 O2 174.4(4) . . . . ?
O1B Mn C1 C2 -36(3) . . . . ?
O1A Mn C1 C2 144(3) . . . . ?
N1B Mn C1 C2 -120(3) . . . . ?
N1A Mn C1 C2 54(3) . . . . ?
O2 Mn C1 C2 60(3) . . . . ?
O1 Mn C1 C2 -126(4) . . . . ?
Mn O1A C1A C2A 144.2(3) . . . . ?
Mn O1A C1A C6A -37.5(5) . . . . ?
O1A C1A C2A C3A 179.6(4) . . . . ?
C6A C1A C2A C3A 1.2(6) . . . . ?
C1A C2A C3A C4A -0.5(7) . . . . ?
C2A C3A C4A C5A -0.5(8) . . . . ?
C3A C4A C5A C6A 0.7(7) . . . . ?
C4A C5A C6A C1A 0.0(6) . . . . ?
C4A C5A C6A C7A -176.0(4) . . . . ?
O1A C1A C6A C5A -179.3(4) . . . . ?
C2A C1A C6A C5A -1.0(6) . . . . ?
O1A C1A C6A C7A -3.3(6) . . . . ?
C2A C1A C6A C7A 175.0(4) . . . . ?
C10A N1A C7A O2A 5.7(6) . . . . ?
Mn N1A C7A O2A -173.2(3) . . . . ?
C10A N1A C7A C6A -173.2(4) . . . . ?
Mn N1A C7A C6A 7.9(5) . . . . ?
C8A O2A C7A N1A 5.6(6) . . . . ?
C8A O2A C7A C6A -175.3(4) . . . . ?
C5A C6A C7A N1A -167.0(4) . . . . ?
C1A C6A C7A N1A 17.0(6) . . . . ?
C5A C6A C7A O2A 13.9(5) . . . . ?
C1A C6A C7A O2A -162.0(4) . . . . ?
C7A O2A C8A C9A -38.6(6) . . . . ?
O2A C8A C9A C10A 57.1(6) . . . . ?
C7A N1A C10A C9A 15.7(6) . . . . ?
Mn N1A C10A C9A -165.3(4) . . . . ?
C8A C9A C10A N1A -45.8(6) . . . . ?
Mn O1B C1B C2B 136.2(3) . . . . ?
Mn O1B C1B C6B -44.2(5) . . . . ?
O1B C1B C2B C3B 177.5(4) . . . . ?
C6B C1B C2B C3B -2.1(6) . . . . ?
C1B C2B C3B C4B 0.5(7) . . . . ?
C2B C3B C4B C5B 1.6(6) . . . . ?
C3B C4B C5B C6B -2.1(6) . . . . ?
C4B C5B C6B C1B 0.4(6) . . . . ?
C4B C5B C6B C7B -178.2(4) . . . . ?
O1B C1B C6B C5B -178.0(4) . . . . ?
C2B C1B C6B C5B 1.7(6) . . . . ?
O1B C1B C6B C7B 0.6(6) . . . . ?
C2B C1B C6B C7B -179.8(3) . . . . ?
C10B N1B C7B O2B 4.8(6) . . . . ?
Mn N1B C7B O2B -173.1(3) . . . . ?
C10B N1B C7B C6B -175.5(4) . . . . ?
Mn N1B C7B C6B 6.5(5) . . . . ?
C8B O2B C7B N1B 6.6(6) . . . . ?
C8B O2B C7B C6B -173.1(3) . . . . ?
C5B C6B C7B N1B -163.7(4) . . . . ?
C1B C6B C7B N1B 17.7(6) . . . . ?
C5B C6B C7B O2B 16.0(5) . . . . ?
C1B C6B C7B O2B -162.6(4) . . . . ?
C7B N1B C10B C9B 17.4(6) . . . . ?
Mn N1B C10B C9B -164.5(3) . . . . ?
N1B C10B C9B C8B -47.9(5) . . . . ?
C7B O2B C8B C9B -39.5(5) . . . . ?
C10B C9B C8B O2B 58.6(5) . . . . ?
